data_4065796
loop_
_publ_author_name
'Boomishankar, Ramamoorthy'
'Richards, Philip I.'
'Gupta, Arvind K.'
'Steiner, Alexander'

_publ_section_title
;
 Magnesium and Titanium Complexes of Polyanionic Phosphazenate Ligands
;
_journal_issue 11
_journal_name_full Organometallics
_journal_page_first 2515
_journal_paper_doi 10.1021/om100130k
_journal_volume 29
_journal_year 2010
_chemical_formula_sum 'C88 H180 Mg8 N18 O6 P6'
_chemical_formula_weight 1966.80
_chemical_name_systematic
; 
 ? 
;
_space_group_IT_number 14
_symmetry_cell_setting monoclinic
_symmetry_space_group_name_Hall '-P 2yn'
_symmetry_space_group_name_H-M 'P 1 21/n 1'
_atom_sites_solution_hydrogens geom
_atom_sites_solution_primary direct
_atom_sites_solution_secondary difmap
_audit_creation_method SHELXL-97
_cell_angle_alpha 90.00
_cell_angle_beta 99.452(2)
_cell_angle_gamma 90.00
_cell_formula_units_Z 2
_cell_length_a 13.520(2)
_cell_length_b 23.536(4)
_cell_length_c 17.870(3)
_cell_measurement_temperature 123(2)
_cell_volume 5609.2(16)
_diffrn_ambient_temperature 123(2)
_diffrn_measured_fraction_theta_full 0.992
_diffrn_measured_fraction_theta_max 0.992
_diffrn_measurement_device_type 'Bruker Smart Apex'
_diffrn_measurement_method \w
_diffrn_radiation_monochromator graphite
_diffrn_radiation_source 'fine-focus sealed tube'
_diffrn_radiation_type MoK\a
_diffrn_radiation_wavelength 0.71073
_diffrn_reflns_av_R_equivalents 0.0279
_diffrn_reflns_av_sigmaI/netI 0.0339
_diffrn_reflns_limit_h_max 15
_diffrn_reflns_limit_h_min -16
_diffrn_reflns_limit_k_max 15
_diffrn_reflns_limit_k_min -27
_diffrn_reflns_limit_l_max 20
_diffrn_reflns_limit_l_min -21
_diffrn_reflns_number 28473
_diffrn_reflns_theta_full 24.99
_diffrn_reflns_theta_max 24.99
_diffrn_reflns_theta_min 4.11
_exptl_absorpt_coefficient_mu 0.194
_exptl_absorpt_correction_T_max 0.891
_exptl_absorpt_correction_T_min 0.711
_exptl_absorpt_correction_type multi-scan
_exptl_crystal_colour colourless
_exptl_crystal_density_diffrn 1.164
_exptl_crystal_density_method 'not measured'
_exptl_crystal_description prism
_exptl_crystal_F_000 2136
_exptl_crystal_size_max 0.30
_exptl_crystal_size_mid 0.25
_exptl_crystal_size_min 0.25
_refine_diff_density_max 0.727
_refine_diff_density_min -0.427
_refine_diff_density_rms 0.059
_refine_ls_extinction_method none
_refine_ls_goodness_of_fit_ref 1.004
_refine_ls_hydrogen_treatment constr
_refine_ls_matrix_type full
_refine_ls_number_parameters 579
_refine_ls_number_reflns 9777
_refine_ls_number_restraints 34
_refine_ls_restrained_S_all 1.007
_refine_ls_R_factor_all 0.0596
_refine_ls_R_factor_gt 0.0461
_refine_ls_shift/su_max 0.001
_refine_ls_shift/su_mean 0.000
_refine_ls_structure_factor_coef Fsqd
_refine_ls_weighting_details 'calc w=1/[\s^2^(Fo^2^)+(0.0597P)^2^+6.5537P] where P=(Fo^2^+2Fc^2^)/3'
_refine_ls_weighting_scheme calc
_refine_ls_wR_factor_gt 0.1147
_refine_ls_wR_factor_ref 0.1228
_reflns_number_gt 7967
_reflns_number_total 9777
_reflns_threshold_expression >2sigma(I)
_cod_data_source_file om100130k_si_001.cif
_cod_data_source_block bsr69a
_cod_original_cell_volume 5609.2(15)
_cod_original_sg_symbol_H-M P2(1)/n
_cod_database_code 4065796

loop_
_symmetry_equiv_pos_as_xyz
'x, y, z'
'-x+1/2, y+1/2, -z+1/2'
'-x, -y, -z'
'x-1/2, -y-1/2, z-1/2'

loop_
_atom_site_label
_atom_site_type_symbol
_atom_site_fract_x
_atom_site_fract_y
_atom_site_fract_z
_atom_site_U_iso_or_equiv
_atom_site_adp_type
_atom_site_occupancy
_atom_site_symmetry_multiplicity
_atom_site_calc_flag
_atom_site_refinement_flags
_atom_site_disorder_assembly
_atom_site_disorder_group
Mg1 Mg 0.60138(5) 0.03432(3) 0.52294(4) 0.01570(17) Uani 1 1 d . . .
Mg2 Mg 0.33594(6) 0.18974(3) 0.61353(4) 0.01884(18) Uani 1 1 d . . .
Mg3 Mg 0.52704(6) 0.06728(3) 0.76533(4) 0.02053(18) Uani 1 1 d . . .
C1 C 0.6398(2) 0.08988(14) 0.85744(15) 0.0369(7) Uani 1 1 d . . .
H1A H 0.6444 0.1318 0.8554 0.044 Uiso 1 1 calc R . .
H1B H 0.6109 0.0811 0.9036 0.044 Uiso 1 1 calc R . .
C2 C 0.7459(2) 0.06949(17) 0.87419(19) 0.0520(9) Uani 1 1 d . . .
H2A H 0.7761 0.0723 0.8275 0.062 Uiso 1 1 calc R . .
H2B H 0.7463 0.0290 0.8890 0.062 Uiso 1 1 calc R . .
C3 C 0.8119(3) 0.1040(2) 0.9389(2) 0.0731(12) Uani 1 1 d . . .
H3A H 0.8129 0.1443 0.9231 0.088 Uiso 1 1 calc R . .
H3B H 0.7799 0.1024 0.9848 0.088 Uiso 1 1 calc R . .
C4 C 0.9176(3) 0.0836(2) 0.9589(3) 0.0826(14) Uani 1 1 d . . .
Mg4 Mg 0.35182(6) -0.01087(3) 0.77290(4) 0.02211(19) Uani 1 1 d . . .
C5 C 0.2818(2) -0.07077(12) 0.83603(17) 0.0387(7) Uani 1 1 d . . .
H5A H 0.2633 -0.1045 0.8037 0.046 Uiso 1 1 calc R . .
H5B H 0.3314 -0.0832 0.8800 0.046 Uiso 1 1 calc R . .
C6 C 0.1898(3) -0.05023(14) 0.8647(2) 0.0535(9) Uani 1 1 d . . .
H6A H 0.1651 -0.0808 0.8949 0.064 Uiso 1 1 calc R . .
H6B H 0.2081 -0.0174 0.8989 0.064 Uiso 1 1 calc R . .
C7 C 0.1091(3) -0.03328(18) 0.8044(3) 0.0681(11) Uani 1 1 d . . .
H7A H 0.0902 -0.0661 0.7705 0.082 Uiso 1 1 calc R . .
H7B H 0.1337 -0.0028 0.7740 0.082 Uiso 1 1 calc R . .
C8 C 0.0131(4) -0.0114(2) 0.8354(4) 0.111(2) Uani 1 1 d . . .
P1 P 0.47577(4) 0.10426(2) 0.58850(3) 0.01476(14) Uani 1 1 d . . .
P2 P 0.40959(4) -0.00416(2) 0.63112(3) 0.01548(14) Uani 1 1 d . . .
P3 P 0.34040(4) 0.09128(3) 0.69840(3) 0.01650(14) Uani 1 1 d . . .
N1 N 0.45718(13) 0.03476(8) 0.56765(10) 0.0147(4) Uani 1 1 d . . .
N2 N 0.31609(14) 0.02804(8) 0.66182(11) 0.0178(4) Uani 1 1 d . . .
N3 N 0.44547(14) 0.11671(8) 0.67363(10) 0.0165(4) Uani 1 1 d . . .
N4 N 0.59419(14) 0.10793(8) 0.58545(11) 0.0175(4) Uani 1 1 d . . .
N5 N 0.40639(14) 0.15078(8) 0.53696(11) 0.0181(4) Uani 1 1 d . . .
N6 N 0.48403(14) -0.01469(8) 0.71450(11) 0.0190(4) Uani 1 1 d . . .
N7 N 0.37853(14) -0.06010(8) 0.58230(11) 0.0180(4) Uani 1 1 d . . .
N8 N 0.37178(14) 0.07634(8) 0.78982(11) 0.0195(4) Uani 1 1 d . . .
N9 N 0.25764(14) 0.13921(8) 0.67360(11) 0.0204(4) Uani 1 1 d . . .
C41 C 0.63860(18) 0.16457(10) 0.58216(14) 0.0232(5) Uani 1 1 d . . .
H41A H 0.5922 0.1930 0.5981 0.028 Uiso 1 1 calc R . .
H41B H 0.6450 0.1729 0.5289 0.028 Uiso 1 1 calc R . .
C42 C 0.74075(19) 0.17149(11) 0.63129(16) 0.0280(6) Uani 1 1 d . . .
H42 H 0.7858 0.1409 0.6175 0.034 Uiso 1 1 calc R . .
C43 C 0.7862(2) 0.22880(13) 0.6161(2) 0.0431(8) Uani 1 1 d . . .
H43A H 0.7419 0.2594 0.6278 0.065 Uiso 1 1 calc R . .
H43B H 0.7940 0.2311 0.5627 0.065 Uiso 1 1 calc R . .
H43C H 0.8520 0.2327 0.6482 0.065 Uiso 1 1 calc R . .
C44 C 0.7324(2) 0.16475(14) 0.71443(16) 0.0387(7) Uani 1 1 d . . .
H44A H 0.6921 0.1959 0.7300 0.058 Uiso 1 1 calc R . .
H44B H 0.7996 0.1656 0.7450 0.058 Uiso 1 1 calc R . .
H44C H 0.7002 0.1284 0.7220 0.058 Uiso 1 1 calc R . .
C51 C 0.41319(19) 0.15807(10) 0.45648(13) 0.0229(5) Uani 1 1 d . . .
H51A H 0.3603 0.1350 0.4257 0.027 Uiso 1 1 calc R . .
H51B H 0.4789 0.1435 0.4473 0.027 Uiso 1 1 calc R . .
C52 C 0.4019(2) 0.22014(11) 0.43002(15) 0.0308(6) Uani 1 1 d . . .
H52 H 0.3446 0.2371 0.4513 0.037 Uiso 1 1 calc R . .
C53 C 0.3760(3) 0.22224(15) 0.34381(17) 0.0547(9) Uani 1 1 d . . .
H53A H 0.3716 0.2619 0.3270 0.082 Uiso 1 1 calc R . .
H53B H 0.3114 0.2034 0.3274 0.082 Uiso 1 1 calc R . .
H53C H 0.4283 0.2027 0.3216 0.082 Uiso 1 1 calc R . .
C54 C 0.4938(2) 0.25597(12) 0.45642(18) 0.0414(7) Uani 1 1 d . . .
H54A H 0.5100 0.2546 0.5119 0.062 Uiso 1 1 calc R . .
H54B H 0.4806 0.2954 0.4400 0.062 Uiso 1 1 calc R . .
H54C H 0.5505 0.2411 0.4345 0.062 Uiso 1 1 calc R . .
C61 C 0.57133(19) -0.05267(11) 0.71656(14) 0.0243(5) Uani 1 1 d . . .
H61A H 0.6256 -0.0320 0.6971 0.029 Uiso 1 1 calc R . .
H61B H 0.5520 -0.0856 0.6828 0.029 Uiso 1 1 calc R . .
C62 C 0.6106(2) -0.07415(12) 0.79690(15) 0.0312(6) Uani 1 1 d . . .
H62 H 0.6105 -0.0414 0.8326 0.037 Uiso 1 1 calc R . .
C63 C 0.5445(2) -0.12027(13) 0.82123(17) 0.0409(7) Uani 1 1 d . . .
H63A H 0.4756 -0.1062 0.8167 0.061 Uiso 1 1 calc R . .
H63B H 0.5693 -0.1308 0.8741 0.061 Uiso 1 1 calc R . .
H63C H 0.5460 -0.1536 0.7886 0.061 Uiso 1 1 calc R . .
C64 C 0.7190(2) -0.09510(15) 0.80273(17) 0.0445(8) Uani 1 1 d . . .
H64A H 0.7421 -0.1100 0.8538 0.067 Uiso 1 1 calc R . .
H64B H 0.7621 -0.0634 0.7928 0.067 Uiso 1 1 calc R . .
H64C H 0.7221 -0.1252 0.7653 0.067 Uiso 1 1 calc R . .
C71 C 0.34087(18) -0.11039(10) 0.61672(14) 0.0226(5) Uani 1 1 d D . .
H71A H 0.3432 -0.1032 0.6716 0.027 Uiso 0.767(6) 1 calc PR A 1
H71B H 0.3859 -0.1428 0.6115 0.027 Uiso 0.767(6) 1 calc PR A 1
H71C H 0.3746 -0.1128 0.6702 0.027 Uiso 0.233(6) 1 calc PR A 2
H71D H 0.3605 -0.1445 0.5901 0.027 Uiso 0.233(6) 1 calc PR A 2
C72 C 0.2342(3) -0.12673(16) 0.5818(2) 0.0309(9) Uiso 0.767(6) 1 d PD A 1
H72 H 0.2303 -0.1283 0.5255 0.037 Uiso 0.767(6) 1 calc PR A 1
C73 C 0.2108(3) -0.18601(18) 0.6095(3) 0.0467(12) Uiso 0.767(6) 1 d PD A 1
H73A H 0.2174 -0.1858 0.6650 0.070 Uiso 0.767(6) 1 calc PR A 1
H73B H 0.2579 -0.2136 0.5940 0.070 Uiso 0.767(6) 1 calc PR A 1
H73C H 0.1422 -0.1966 0.5873 0.070 Uiso 0.767(6) 1 calc PR A 1
C74 C 0.1586(3) -0.08375(18) 0.5997(2) 0.0422(11) Uiso 0.767(6) 1 d PD A 1
H74A H 0.1546 -0.0853 0.6539 0.063 Uiso 0.767(6) 1 calc PR A 1
H74B H 0.0927 -0.0924 0.5701 0.063 Uiso 0.767(6) 1 calc PR A 1
H74C H 0.1793 -0.0456 0.5866 0.063 Uiso 0.767(6) 1 calc PR A 1
C72' C 0.2277(7) -0.1124(5) 0.6155(7) 0.030(3) Uiso 0.233(6) 1 d PD A 2
H72' H 0.2089 -0.0796 0.6459 0.036 Uiso 0.233(6) 1 calc PR A 2
C73' C 0.1690(9) -0.1076(6) 0.5361(6) 0.040(4) Uiso 0.233(6) 1 d PD A 2
H73D H 0.1844 -0.0713 0.5138 0.060 Uiso 0.233(6) 1 calc PR A 2
H73E H 0.0971 -0.1095 0.5381 0.060 Uiso 0.233(6) 1 calc PR A 2
H73F H 0.1875 -0.1389 0.5050 0.060 Uiso 0.233(6) 1 calc PR A 2
C74' C 0.1988(9) -0.1675(5) 0.6526(7) 0.037(3) Uiso 0.233(6) 1 d PD A 2
H74D H 0.2341 -0.1996 0.6341 0.055 Uiso 0.233(6) 1 calc PR A 2
H74E H 0.1263 -0.1734 0.6395 0.055 Uiso 0.233(6) 1 calc PR A 2
H74F H 0.2176 -0.1645 0.7078 0.055 Uiso 0.233(6) 1 calc PR A 2
C81 C 0.36435(19) 0.12019(10) 0.84729(13) 0.0224(5) Uani 1 1 d . . .
H81A H 0.3230 0.1520 0.8232 0.027 Uiso 1 1 calc R . .
H81B H 0.4322 0.1352 0.8664 0.027 Uiso 1 1 calc R . .
C82 C 0.3181(2) 0.09787(11) 0.91444(14) 0.0259(6) Uani 1 1 d . . .
H82 H 0.2545 0.0777 0.8935 0.031 Uiso 1 1 calc R . .
C83 C 0.2914(2) 0.14774(13) 0.96201(15) 0.0369(7) Uani 1 1 d . . .
H83A H 0.2616 0.1334 1.0047 0.055 Uiso 1 1 calc R . .
H83B H 0.2432 0.1725 0.9305 0.055 Uiso 1 1 calc R . .
H83C H 0.3522 0.1694 0.9813 0.055 Uiso 1 1 calc R . .
C84 C 0.3861(2) 0.05584(13) 0.96220(15) 0.0370(7) Uani 1 1 d . . .
H84A H 0.4017 0.0244 0.9302 0.055 Uiso 1 1 calc R . .
H84B H 0.3523 0.0411 1.0026 0.055 Uiso 1 1 calc R . .
H84C H 0.4484 0.0749 0.9847 0.055 Uiso 1 1 calc R . .
C91 C 0.15174(18) 0.12708(11) 0.67516(15) 0.0281(6) Uani 1 1 d . . .
H91A H 0.1416 0.0855 0.6713 0.034 Uiso 1 1 calc R . .
H91B H 0.1112 0.1445 0.6298 0.034 Uiso 1 1 calc R . .
C92 C 0.1123(2) 0.14783(15) 0.74428(17) 0.0400(7) Uani 1 1 d . . .
H92 H 0.1524 0.1293 0.7898 0.048 Uiso 1 1 calc R . .
C93 C 0.0035(2) 0.13039(19) 0.7407(2) 0.0616(11) Uani 1 1 d . . .
H93A H -0.0375 0.1484 0.6968 0.092 Uiso 1 1 calc R . .
H93B H -0.0201 0.1425 0.7872 0.092 Uiso 1 1 calc R . .
H93C H -0.0022 0.0890 0.7358 0.092 Uiso 1 1 calc R . .
C94 C 0.1239(3) 0.21140(17) 0.7536(2) 0.0610(10) Uani 1 1 d . . .
H94A H 0.1945 0.2218 0.7560 0.092 Uiso 1 1 calc R . .
H94B H 0.1011 0.2232 0.8006 0.092 Uiso 1 1 calc R . .
H94C H 0.0834 0.2305 0.7104 0.092 Uiso 1 1 calc R . .
O1 O 0.40598(13) 0.25560(7) 0.67407(10) 0.0257(4) Uani 1 1 d . . .
C11 C 0.4271(2) 0.31109(11) 0.64580(17) 0.0353(7) Uani 1 1 d . . .
H11A H 0.3800 0.3399 0.6599 0.042 Uiso 1 1 calc R . .
H11B H 0.4221 0.3106 0.5899 0.042 Uiso 1 1 calc R . .
C12 C 0.5326(2) 0.32331(14) 0.6836(2) 0.0460(8) Uani 1 1 d . . .
H12A H 0.5469 0.3646 0.6849 0.055 Uiso 1 1 calc R . .
H12B H 0.5821 0.3035 0.6578 0.055 Uiso 1 1 calc R . .
C13 C 0.5326(3) 0.29979(14) 0.76278(19) 0.0494(8) Uani 1 1 d . . .
H13A H 0.6012 0.2893 0.7873 0.059 Uiso 1 1 calc R . .
H13B H 0.5048 0.3278 0.7951 0.059 Uiso 1 1 calc R . .
C14 C 0.4658(2) 0.24775(12) 0.74906(15) 0.0336(6) Uani 1 1 d . . .
H14A H 0.5068 0.2128 0.7504 0.040 Uiso 1 1 calc R . .
H14B H 0.4220 0.2448 0.7882 0.040 Uiso 1 1 calc R . .
O2 O 0.22278(13) 0.23726(7) 0.55267(10) 0.0272(4) Uani 1 1 d . . .
C21 C 0.1818(2) 0.29094(13) 0.57305(18) 0.0420(8) Uani 1 1 d . . .
H21A H 0.2219 0.3231 0.5586 0.050 Uiso 1 1 calc R . .
H21B H 0.1815 0.2927 0.6284 0.050 Uiso 1 1 calc R . .
C22 C 0.0768(3) 0.29311(17) 0.5299(2) 0.0605(10) Uani 1 1 d . . .
H22A H 0.0567 0.3326 0.5157 0.073 Uiso 1 1 calc R . .
H22B H 0.0285 0.2768 0.5600 0.073 Uiso 1 1 calc R . .
C23 C 0.0829(3) 0.25747(16) 0.4605(2) 0.0572(10) Uani 1 1 d . . .
H23A H 0.0165 0.2417 0.4388 0.069 Uiso 1 1 calc R . .
H23B H 0.1090 0.2799 0.4211 0.069 Uiso 1 1 calc R . .
C24 C 0.1541(2) 0.21158(13) 0.49080(16) 0.0372(7) Uani 1 1 d . . .
H24A H 0.1178 0.1794 0.5095 0.045 Uiso 1 1 calc R . .
H24B H 0.1908 0.1975 0.4510 0.045 Uiso 1 1 calc R . .
O3 O 0.72886(12) -0.00821(7) 0.57167(9) 0.0225(4) Uani 1 1 d D B .
C31 C 0.77989(19) -0.04846(12) 0.52862(16) 0.0321(6) Uani 1 1 d D . .
H31A H 0.7662 -0.0391 0.4739 0.039 Uiso 0.634(6) 1 calc PR B 1
H31B H 0.7561 -0.0876 0.5355 0.039 Uiso 0.634(6) 1 calc PR B 1
H31C H 0.8139 -0.0290 0.4908 0.039 Uiso 0.366(6) 1 calc PR B 2
H31D H 0.7333 -0.0775 0.5029 0.039 Uiso 0.366(6) 1 calc PR B 2
C32 C 0.8893(3) -0.0439(2) 0.5581(3) 0.0414(14) Uiso 0.634(6) 1 d PD B 1
H32A H 0.9282 -0.0408 0.5159 0.050 Uiso 0.634(6) 1 calc PR B 1
H32B H 0.9133 -0.0773 0.5896 0.050 Uiso 0.634(6) 1 calc PR B 1
C33 C 0.8987(4) 0.0101(2) 0.6055(3) 0.0531(16) Uiso 0.634(6) 1 d PD B 1
H33A H 0.9561 0.0079 0.6476 0.064 Uiso 0.634(6) 1 calc PR B 1
H33B H 0.9068 0.0439 0.5741 0.064 Uiso 0.634(6) 1 calc PR B 1
C34 C 0.80124(19) 0.01179(13) 0.63460(16) 0.0343(7) Uani 1 1 d D . .
H34A H 0.8031 -0.0133 0.6792 0.041 Uiso 0.634(6) 1 calc PR B 1
H34B H 0.7853 0.0509 0.6490 0.041 Uiso 0.634(6) 1 calc PR B 1
H34C H 0.7697 0.0144 0.6807 0.041 Uiso 0.366(6) 1 calc PR B 2
H34D H 0.8251 0.0501 0.6232 0.041 Uiso 0.366(6) 1 calc PR B 2
C32' C 0.8568(8) -0.0747(4) 0.5948(6) 0.064(3) Uiso 0.366(6) 1 d PD B 2
H32C H 0.8252 -0.1056 0.6200 0.077 Uiso 0.366(6) 1 calc PR B 2
H32D H 0.9157 -0.0902 0.5753 0.077 Uiso 0.366(6) 1 calc PR B 2
C33' C 0.8867(6) -0.0282(4) 0.6477(5) 0.050(3) Uiso 0.366(6) 1 d PD B 2
H33C H 0.9488 -0.0099 0.6371 0.060 Uiso 0.366(6) 1 calc PR B 2
H33D H 0.8981 -0.0421 0.7007 0.060 Uiso 0.366(6) 1 calc PR B 2

loop_
_atom_site_aniso_label
_atom_site_aniso_U_11
_atom_site_aniso_U_22
_atom_site_aniso_U_33
_atom_site_aniso_U_23
_atom_site_aniso_U_13
_atom_site_aniso_U_12
Mg1 0.0147(4) 0.0159(4) 0.0170(4) 0.0002(3) 0.0044(3) 0.0013(3)
Mg2 0.0199(4) 0.0173(4) 0.0197(4) -0.0011(3) 0.0044(3) 0.0036(3)
Mg3 0.0203(4) 0.0227(4) 0.0184(4) -0.0002(3) 0.0023(3) 0.0015(3)
C1 0.0312(15) 0.0530(19) 0.0252(14) -0.0031(13) 0.0009(11) -0.0059(13)
C2 0.0384(18) 0.071(2) 0.0428(18) 0.0100(17) -0.0049(14) 0.0004(17)
C3 0.068(3) 0.081(3) 0.061(2) 0.003(2) -0.015(2) -0.005(2)
C4 0.052(2) 0.105(4) 0.085(3) 0.006(3) -0.005(2) 0.001(2)
Mg4 0.0280(4) 0.0201(4) 0.0205(4) 0.0011(3) 0.0107(3) -0.0004(3)
C5 0.0586(19) 0.0267(15) 0.0372(16) -0.0002(12) 0.0273(14) -0.0081(14)
C6 0.069(2) 0.0373(18) 0.064(2) -0.0088(17) 0.041(2) -0.0155(17)
C7 0.070(3) 0.055(2) 0.087(3) 0.019(2) 0.036(2) -0.001(2)
C8 0.071(3) 0.105(4) 0.172(6) 0.028(4) 0.064(4) 0.017(3)
P1 0.0155(3) 0.0142(3) 0.0151(3) -0.0004(2) 0.0042(2) 0.0012(2)
P2 0.0161(3) 0.0153(3) 0.0159(3) 0.0002(2) 0.0054(2) 0.0003(2)
P3 0.0170(3) 0.0174(3) 0.0161(3) -0.0011(2) 0.0056(2) 0.0015(2)
N1 0.0159(9) 0.0137(9) 0.0154(9) 0.0011(8) 0.0052(7) 0.0021(7)
N2 0.0170(10) 0.0191(10) 0.0187(10) -0.0016(8) 0.0067(8) 0.0003(8)
N3 0.0167(10) 0.0168(10) 0.0164(10) -0.0020(8) 0.0044(8) -0.0006(8)
N4 0.0167(10) 0.0166(10) 0.0196(10) -0.0021(8) 0.0047(8) -0.0008(8)
N5 0.0203(10) 0.0183(10) 0.0162(10) 0.0006(8) 0.0049(8) 0.0032(8)
N6 0.0205(10) 0.0200(10) 0.0172(10) 0.0007(8) 0.0058(8) 0.0034(8)
N7 0.0203(10) 0.0159(10) 0.0195(10) 0.0004(8) 0.0079(8) -0.0003(8)
N8 0.0236(10) 0.0201(10) 0.0159(10) -0.0011(8) 0.0064(8) 0.0017(8)
N9 0.0171(10) 0.0227(11) 0.0224(10) -0.0022(9) 0.0062(8) 0.0021(8)
C41 0.0243(13) 0.0187(12) 0.0281(13) -0.0019(10) 0.0090(10) -0.0012(10)
C42 0.0204(13) 0.0244(14) 0.0404(15) -0.0051(12) 0.0083(11) -0.0039(10)
C43 0.0299(16) 0.0322(16) 0.068(2) -0.0049(15) 0.0090(14) -0.0107(13)
C44 0.0299(15) 0.0497(19) 0.0351(16) -0.0127(14) 0.0012(12) -0.0096(13)
C51 0.0280(13) 0.0228(13) 0.0186(12) 0.0021(10) 0.0061(10) 0.0056(10)
C52 0.0401(16) 0.0271(14) 0.0271(14) 0.0072(11) 0.0117(12) 0.0115(12)
C53 0.086(3) 0.0436(19) 0.0316(17) 0.0189(15) 0.0027(17) 0.0107(18)
C54 0.057(2) 0.0246(15) 0.0451(18) 0.0115(13) 0.0146(15) 0.0045(14)
C61 0.0263(13) 0.0271(14) 0.0201(12) 0.0033(10) 0.0053(10) 0.0067(11)
C62 0.0357(15) 0.0336(15) 0.0240(13) 0.0045(11) 0.0040(11) 0.0128(12)
C63 0.0503(18) 0.0408(17) 0.0330(16) 0.0140(13) 0.0112(14) 0.0131(14)
C64 0.0381(17) 0.056(2) 0.0373(17) 0.0134(15) 0.0000(13) 0.0202(15)
C71 0.0291(13) 0.0166(12) 0.0243(13) 0.0004(10) 0.0112(10) -0.0020(10)
C81 0.0261(13) 0.0230(13) 0.0188(12) -0.0026(10) 0.0061(10) -0.0011(10)
C82 0.0311(14) 0.0299(14) 0.0182(12) -0.0042(11) 0.0082(10) -0.0030(11)
C83 0.0464(17) 0.0437(17) 0.0236(14) -0.0077(13) 0.0147(12) 0.0035(14)
C84 0.0530(18) 0.0364(16) 0.0231(14) 0.0014(12) 0.0106(13) 0.0009(14)
C91 0.0206(13) 0.0278(14) 0.0363(15) -0.0015(12) 0.0062(11) 0.0018(11)
C92 0.0231(14) 0.066(2) 0.0320(15) 0.0064(15) 0.0082(12) 0.0081(14)
C93 0.0277(17) 0.106(3) 0.054(2) 0.017(2) 0.0166(15) 0.0055(18)
C94 0.048(2) 0.072(3) 0.066(2) -0.029(2) 0.0173(18) 0.0194(19)
O1 0.0307(10) 0.0198(9) 0.0260(9) -0.0035(7) 0.0027(7) -0.0014(7)
C11 0.0426(17) 0.0203(14) 0.0438(17) 0.0010(12) 0.0098(13) -0.0029(12)
C12 0.0371(17) 0.0357(17) 0.066(2) -0.0039(16) 0.0112(15) -0.0110(14)
C13 0.0485(19) 0.0413(18) 0.053(2) -0.0096(16) -0.0075(16) -0.0089(15)
C14 0.0384(16) 0.0309(15) 0.0289(14) -0.0051(12) -0.0026(12) -0.0020(12)
O2 0.0291(10) 0.0238(9) 0.0272(9) -0.0033(7) -0.0001(7) 0.0107(8)
C21 0.0431(17) 0.0305(16) 0.0496(18) -0.0097(14) -0.0008(14) 0.0196(14)
C22 0.046(2) 0.060(2) 0.069(2) -0.0164(19) -0.0089(17) 0.0295(18)
C23 0.052(2) 0.054(2) 0.057(2) -0.0058(18) -0.0160(17) 0.0130(17)
C24 0.0355(16) 0.0441(17) 0.0296(15) -0.0071(13) -0.0016(12) 0.0042(13)
O3 0.0180(8) 0.0244(9) 0.0240(9) -0.0039(7) 0.0005(7) 0.0041(7)
C31 0.0219(13) 0.0303(15) 0.0437(16) -0.0133(13) 0.0039(12) 0.0089(11)
C34 0.0253(14) 0.0425(17) 0.0317(15) -0.0101(13) -0.0054(11) 0.0025(12)

loop_
_atom_type_symbol
_atom_type_description
_atom_type_scat_dispersion_real
_atom_type_scat_dispersion_imag
_atom_type_scat_source
C C 0.0033 0.0016 'International Tables Vol C Tables 4.2.6.8 and 6.1.1.4'
H H 0.0000 0.0000 'International Tables Vol C Tables 4.2.6.8 and 6.1.1.4'
N N 0.0061 0.0033 'International Tables Vol C Tables 4.2.6.8 and 6.1.1.4'
O O 0.0106 0.0060 'International Tables Vol C Tables 4.2.6.8 and 6.1.1.4'
Mg Mg 0.0486 0.0363 'International Tables Vol C Tables 4.2.6.8 and 6.1.1.4'
P P 0.1023 0.0942 'International Tables Vol C Tables 4.2.6.8 and 6.1.1.4'

loop_
_geom_angle_atom_site_label_1
_geom_angle_atom_site_label_2
_geom_angle_atom_site_label_3
_geom_angle
_geom_angle_site_symmetry_1
_geom_angle_site_symmetry_3
N7 Mg1 O3 107.83(8) 3_656 .
N7 Mg1 N4 105.89(8) 3_656 .
O3 Mg1 N4 106.77(8) . .
N7 Mg1 N1 126.01(8) 3_656 .
O3 Mg1 N1 124.92(7) . .
N4 Mg1 N1 71.40(7) . .
N7 Mg1 N1 69.47(7) 3_656 3_656
O3 Mg1 N1 96.87(7) . 3_656
N4 Mg1 N1 156.03(8) . 3_656
N1 Mg1 N1 92.00(7) . 3_656
N7 Mg1 P1 113.51(6) 3_656 .
O3 Mg1 P1 129.87(6) . .
N4 Mg1 P1 35.52(5) . .
N1 Mg1 P1 37.66(5) . .
N1 Mg1 P1 123.12(5) 3_656 .
N7 Mg1 P2 33.70(6) 3_656 3_656
O3 Mg1 P2 101.33(5) . 3_656
N4 Mg1 P2 137.41(6) . 3_656
N1 Mg1 P2 116.27(6) . 3_656
N1 Mg1 P2 36.16(5) 3_656 3_656
P1 Mg1 P2 128.78(3) . 3_656
N7 Mg1 Mg1 98.85(6) 3_656 3_656
O3 Mg1 Mg1 119.33(6) . 3_656
N4 Mg1 Mg1 116.75(6) . 3_656
N1 Mg1 Mg1 47.48(5) . 3_656
N1 Mg1 Mg1 44.52(5) 3_656 3_656
P1 Mg1 Mg1 81.23(3) . 3_656
P2 Mg1 Mg1 73.45(3) 3_656 3_656
N5 Mg2 N9 116.24(9) . .
N5 Mg2 O1 118.57(8) . .
N9 Mg2 O1 113.96(8) . .
N5 Mg2 O2 106.40(8) . .
N9 Mg2 O2 101.10(8) . .
O1 Mg2 O2 96.19(8) . .
N5 Mg2 N3 69.65(7) . .
N9 Mg2 N3 71.28(7) . .
O1 Mg2 N3 96.23(7) . .
O2 Mg2 N3 167.30(8) . .
N5 Mg2 P3 91.20(6) . .
N9 Mg2 P3 34.83(6) . .
O1 Mg2 P3 112.39(6) . .
O2 Mg2 P3 133.90(6) . .
N3 Mg2 P3 36.80(5) . .
N5 Mg2 P1 33.91(6) . .
N9 Mg2 P1 95.00(6) . .
O1 Mg2 P1 111.05(6) . .
O2 Mg2 P1 139.21(6) . .
N3 Mg2 P1 35.74(5) . .
P3 Mg2 P1 62.52(2) . .
C1 Mg3 N3 131.82(11) . .
C1 Mg3 N6 131.09(11) . .
N3 Mg3 N6 95.33(8) . .
C1 Mg3 N8 113.87(10) . .
N3 Mg3 N8 73.54(7) . .
N6 Mg3 N8 88.33(8) . .
C1 Mg3 P3 143.24(9) . .
N3 Mg3 P3 38.60(5) . .
N6 Mg3 P3 80.33(6) . .
N8 Mg3 P3 38.23(5) . .
C1 Mg3 Mg4 125.98(9) . .
N3 Mg3 Mg4 93.18(6) . .
N6 Mg3 Mg4 47.09(5) . .
N8 Mg3 Mg4 43.67(6) . .
P3 Mg3 Mg4 57.19(3) . .
C1 Mg3 P2 159.58(9) . .
N3 Mg3 P2 65.00(5) . .
N6 Mg3 P2 30.34(5) . .
N8 Mg3 P2 79.99(6) . .
P3 Mg3 P2 56.53(2) . .
Mg4 Mg3 P2 53.54(2) . .
C2 C1 Mg3 128.2(2) . .
C1 C2 C3 113.1(3) . .
C4 C3 C2 114.6(4) . .
N8 Mg4 C5 129.40(10) . .
N8 Mg4 N2 73.80(8) . .
C5 Mg4 N2 135.68(11) . .
N8 Mg4 N6 90.75(8) . .
C5 Mg4 N6 133.50(10) . .
N2 Mg4 N6 70.20(7) . .
N8 Mg4 P3 37.12(5) . .
C5 Mg4 P3 147.81(9) . .
N2 Mg4 P3 36.68(5) . .
N6 Mg4 P3 78.01(6) . .
N8 Mg4 P2 91.56(6) . .
C5 Mg4 P2 137.71(9) . .
N2 Mg4 P2 36.27(5) . .
N6 Mg4 P2 37.09(5) . .
P3 Mg4 P2 60.56(2) . .
N8 Mg4 Mg3 47.42(6) . .
C5 Mg4 Mg3 148.20(10) . .
N2 Mg4 Mg3 76.12(6) . .
N6 Mg4 Mg3 45.88(6) . .
P3 Mg4 Mg3 54.96(2) . .
P2 Mg4 Mg3 65.42(3) . .
C6 C5 Mg4 115.8(2) . .
C7 C6 C5 113.4(3) . .
C6 C7 C8 112.9(4) . .
N4 P1 N5 115.35(10) . .
N4 P1 N3 114.58(10) . .
N5 P1 N3 101.15(10) . .
N4 P1 N1 99.05(10) . .
N5 P1 N1 118.46(10) . .
N3 P1 N1 108.80(9) . .
N4 P1 Mg1 48.28(7) . .
N5 P1 Mg1 119.94(7) . .
N3 P1 Mg1 138.90(7) . .
N1 P1 Mg1 53.69(6) . .
N4 P1 Mg2 130.99(8) . .
N5 P1 Mg2 43.67(7) . .
N3 P1 Mg2 57.49(7) . .
N1 P1 Mg2 129.89(7) . .
Mg1 P1 Mg2 163.56(3) . .
N7 P2 N2 114.51(10) . .
N7 P2 N1 100.23(10) . .
N2 P2 N1 112.19(10) . .
N7 P2 N6 115.45(10) . .
N2 P2 N6 98.87(10) . .
N1 P2 N6 116.37(10) . .
N7 P2 Mg4 111.32(7) . .
N2 P2 Mg4 51.27(7) . .
N1 P2 Mg4 148.23(7) . .
N6 P2 Mg4 52.93(7) . .
N7 P2 Mg1 45.02(7) . 3_656
N2 P2 Mg1 121.42(7) . 3_656
N1 P2 Mg1 55.88(7) . 3_656
N6 P2 Mg1 139.32(7) . 3_656
Mg4 P2 Mg1 153.92(3) . 3_656
N7 P2 Mg3 156.02(8) . .
N2 P2 Mg3 79.53(7) . .
N1 P2 Mg3 91.27(7) . .
N6 P2 Mg3 40.92(7) . .
Mg4 P2 Mg3 61.04(3) . .
Mg1 P2 Mg3 144.97(3) 3_656 .
N9 P3 N2 116.44(10) . .
N9 P3 N8 118.50(10) . .
N2 P3 N8 101.71(10) . .
N9 P3 N3 105.13(10) . .
N2 P3 N3 110.14(10) . .
N8 P3 N3 104.28(10) . .
N9 P3 Mg3 147.16(8) . .
N2 P3 Mg3 95.71(7) . .
N8 P3 Mg3 56.16(7) . .
N3 P3 Mg3 53.90(7) . .
N9 P3 Mg4 137.27(8) . .
N2 P3 Mg4 52.26(7) . .
N8 P3 Mg4 49.44(7) . .
N3 P3 Mg4 117.49(7) . .
Mg3 P3 Mg4 67.85(3) . .
N9 P3 Mg2 46.01(7) . .
N2 P3 Mg2 123.92(7) . .
N8 P3 Mg2 134.25(8) . .
N3 P3 Mg2 59.75(7) . .
Mg3 P3 Mg2 110.92(3) . .
Mg4 P3 Mg2 175.08(3) . .
P2 N1 P1 116.28(11) . .
P2 N1 Mg1 134.47(10) . .
P1 N1 Mg1 88.64(8) . .
P2 N1 Mg1 87.95(8) . 3_656
P1 N1 Mg1 147.99(10) . 3_656
Mg1 N1 Mg1 88.00(7) . 3_656
P3 N2 P2 115.95(11) . .
P3 N2 Mg4 91.06(9) . .
P2 N2 Mg4 92.47(9) . .
P1 N3 P3 121.85(11) . .
P1 N3 Mg3 115.27(10) . .
P3 N3 Mg3 87.50(8) . .
P1 N3 Mg2 86.77(8) . .
P3 N3 Mg2 83.45(8) . .
Mg3 N3 Mg2 157.64(9) . .
C41 N4 P1 117.72(16) . .
C41 N4 Mg1 133.02(15) . .
P1 N4 Mg1 96.20(9) . .
C51 N5 P1 120.74(15) . .
C51 N5 Mg2 136.61(15) . .
P1 N5 Mg2 102.42(10) . .
C61 N6 P2 118.25(15) . .
C61 N6 Mg3 111.68(15) . .
P2 N6 Mg3 108.75(10) . .
C61 N6 Mg4 135.79(15) . .
P2 N6 Mg4 89.98(9) . .
Mg3 N6 Mg4 87.03(7) . .
C71 N7 P2 121.04(16) . .
C71 N7 Mg1 137.54(16) . 3_656
P2 N7 Mg1 101.29(10) . 3_656
C81 N8 P3 120.25(16) . .
C81 N8 Mg4 140.32(15) . .
P3 N8 Mg4 93.43(9) . .
C81 N8 Mg3 112.30(15) . .
P3 N8 Mg3 85.61(8) . .
Mg4 N8 Mg3 88.91(8) . .
C91 N9 P3 119.91(17) . .
C91 N9 Mg2 136.55(17) . .
P3 N9 Mg2 99.16(10) . .
N4 C41 C42 114.4(2) . .
C44 C42 C41 110.4(2) . .
C44 C42 C43 111.3(2) . .
C41 C42 C43 110.3(2) . .
N5 C51 C52 113.2(2) . .
C54 C52 C53 109.7(3) . .
C54 C52 C51 113.5(2) . .
C53 C52 C51 109.7(2) . .
N6 C61 C62 112.1(2) . .
C63 C62 C61 112.0(2) . .
C63 C62 C64 110.6(2) . .
C61 C62 C64 110.5(2) . .
N7 C71 C72 113.8(2) . .
N7 C71 C72' 115.8(4) . .
C72 C71 C72' 26.8(4) . .
C74 C72 C71 111.9(3) . .
C74 C72 C73 111.1(3) . .
C71 C72 C73 109.2(3) . .
C73' C72' C71 112.4(9) . .
C73' C72' C74' 109.7(10) . .
C71 C72' C74' 110.2(8) . .
N8 C81 C82 112.9(2) . .
C84 C82 C83 111.4(2) . .
C84 C82 C81 112.1(2) . .
C83 C82 C81 109.7(2) . .
N9 C91 C92 115.5(2) . .
C91 C92 C94 111.6(3) . .
C91 C92 C93 110.4(3) . .
C94 C92 C93 110.7(3) . .
C11 O1 C14 108.90(19) . .
C11 O1 Mg2 127.18(16) . .
C14 O1 Mg2 122.12(15) . .
O1 C11 C12 104.1(2) . .
C11 C12 C13 101.7(3) . .
C14 C13 C12 103.6(2) . .
O1 C14 C13 105.8(2) . .
C21 O2 C24 109.3(2) . .
C21 O2 Mg2 128.53(16) . .
C24 O2 Mg2 120.21(16) . .
O2 C21 C22 105.6(2) . .
C21 C22 C23 103.2(3) . .
C24 C23 C22 102.9(3) . .
O2 C24 C23 105.6(2) . .
C34 O3 C31 107.65(18) . .
C34 O3 Mg1 125.77(15) . .
C31 O3 Mg1 121.79(14) . .
O3 C31 C32 107.1(3) . .
O3 C31 C32' 99.8(4) . .
C32 C31 C32' 42.7(4) . .
C31 C32 C33 104.2(4) . .
C34 C33 C32 102.6(4) . .
O3 C34 C33' 109.1(4) . .
O3 C34 C33 104.1(3) . .
C33' C34 C33 47.8(4) . .
C33' C32' C31 105.9(7) . .
C32' C33' C34 104.4(6) . .

loop_
_geom_bond_atom_site_label_1
_geom_bond_atom_site_label_2
_geom_bond_distance
_geom_bond_site_symmetry_2
Mg1 N7 2.036(2) 3_656
Mg1 O3 2.0587(18) .
Mg1 N4 2.072(2) .
Mg1 N1 2.2251(19) .
Mg1 N1 2.339(2) 3_656
Mg1 P1 2.7603(10) .
Mg1 P2 2.8232(10) 3_656
Mg1 Mg1 3.1713(15) 3_656
Mg2 N5 2.012(2) .
Mg2 N9 2.015(2) .
Mg2 O1 2.0331(18) .
Mg2 O2 2.0561(18) .
Mg2 N3 2.404(2) .
Mg2 P3 2.7647(10) .
Mg2 P1 2.8460(10) .
Mg3 C1 2.119(3) .
Mg3 N3 2.159(2) .
Mg3 N6 2.171(2) .
Mg3 N8 2.224(2) .
Mg3 P3 2.6695(10) .
Mg3 Mg4 3.0197(12) .
Mg3 P2 3.1384(10) .
C1 C2 1.496(4) .
C2 C3 1.566(5) .
C3 C4 1.494(6) .
Mg4 N8 2.086(2) .
Mg4 C5 2.123(3) .
Mg4 N2 2.167(2) .
Mg4 N6 2.215(2) .
Mg4 P3 2.7401(11) .
Mg4 P2 2.7757(10) .
C5 C6 1.501(4) .
C6 C7 1.458(6) .
C7 C8 1.578(6) .
P1 N4 1.6131(19) .
P1 N5 1.6259(19) .
P1 N3 1.6652(19) .
P1 N1 1.6871(19) .
P2 N7 1.597(2) .
P2 N2 1.6434(19) .
P2 N1 1.6670(19) .
P2 N6 1.674(2) .
P2 Mg1 2.8232(10) 3_656
P3 N9 1.599(2) .
P3 N2 1.637(2) .
P3 N8 1.657(2) .
P3 N3 1.6670(19) .
N1 Mg1 2.339(2) 3_656
N4 C41 1.467(3) .
N5 C51 1.466(3) .
N6 C61 1.476(3) .
N7 C71 1.463(3) .
N7 Mg1 2.036(2) 3_656
N8 C81 1.471(3) .
N9 C91 1.465(3) .
C41 C42 1.519(4) .
C42 C44 1.517(4) .
C42 C43 1.525(4) .
C51 C52 1.535(3) .
C52 C54 1.513(4) .
C52 C53 1.524(4) .
C61 C62 1.533(3) .
C62 C63 1.514(4) .
C62 C64 1.533(4) .
C71 C72 1.524(4) .
C71 C72' 1.528(10) .
C72 C74 1.509(5) .
C72 C73 1.531(5) .
C72' C73' 1.511(12) .
C72' C74' 1.535(12) .
C81 C82 1.534(3) .
C82 C84 1.515(4) .
C82 C83 1.527(4) .
C91 C92 1.505(4) .
C92 C94 1.511(5) .
C92 C93 1.519(4) .
O1 C11 1.446(3) .
O1 C14 1.459(3) .
C11 C12 1.502(4) .
C12 C13 1.520(5) .
C13 C14 1.517(4) .
O2 C21 1.450(3) .
O2 C24 1.454(3) .
C21 C22 1.501(4) .
C22 C23 1.510(5) .
C23 C24 1.488(4) .
O3 C34 1.443(3) .
O3 C31 1.463(3) .
C31 C32 1.490(5) .
C31 C32' 1.567(9) .
C32 C33 1.521(7) .
C33 C34 1.495(6) .
C34 C33' 1.479(8) .
C32' C33' 1.458(11) .
